data_4303793
loop_
_publ_author_name
'B. \<St\'ibr'
'M. Bakardjiev'
'Josef Holub'
'Ale\<s R\%u\<zi\<cka'
'Magdalena Kv\'i\<calov\'a'

_publ_section_title
;
Systematic Method for the Incorporation of the {(\h6-Arene)Fe} Fragment
into Carborane Cages via [(\h6-Arene)Fe]2+ Dications. A Series of
[3-(\h6-Arene)-closo-3,1,2-FeC2B9H11] Complexes. Reliable Synthesis of
Polymethylated [(\h6-Arene)2Fe]2+ Cations
;
_journal_name_full 'Inorganic Chemistry'
_journal_page_first 10904
_journal_page_last 10906
_journal_paper_doi 10.1021/ic901982q
_journal_volume 48
_journal_year 2009
_chemical_formula_sum 'C12 H25 B9 Fe'
_chemical_formula_weight 322.46
_chemical_name_systematic
; 
 ? 
;
_space_group_IT_number 14
_symmetry_cell_setting monoclinic
_symmetry_space_group_name_Hall '-P 2ybc'
_symmetry_space_group_name_H-M 'P 1 21/c 1'
_atom_sites_solution_hydrogens geom
_atom_sites_solution_primary direct
_atom_sites_solution_secondary difmap
_audit_creation_method SHELXL-97
_cell_angle_alpha 90.000(5)
_cell_angle_beta 99.340(5)
_cell_angle_gamma 90.000(3)
_cell_formula_units_Z 4
_cell_length_a 9.9200(3)
_cell_length_b 9.6900(4)
_cell_length_c 17.3710(11)
_cell_measurement_temperature 293(2)
_cell_volume 1647.65(14)
_computing_structure_refinement 'SHELXL-97 (Sheldrick, 1997)'
_computing_structure_solution 'SHELXS-97 (Sheldrick, 1990)'
_diffrn_ambient_temperature 293(2)
_diffrn_measured_fraction_theta_full 0.956
_diffrn_measured_fraction_theta_max 0.956
_diffrn_radiation_monochromator graphite
_diffrn_radiation_source 'fine-focus sealed tube'
_diffrn_radiation_type MoK\a
_diffrn_radiation_wavelength 0.71073
_diffrn_reflns_av_R_equivalents 0.0427
_diffrn_reflns_av_sigmaI/netI 0.0418
_diffrn_reflns_limit_h_max 12
_diffrn_reflns_limit_h_min -12
_diffrn_reflns_limit_k_max 10
_diffrn_reflns_limit_k_min -12
_diffrn_reflns_limit_l_max 20
_diffrn_reflns_limit_l_min -22
_diffrn_reflns_number 10160
_diffrn_reflns_theta_full 27.50
_diffrn_reflns_theta_max 27.50
_diffrn_reflns_theta_min 2.08
_exptl_absorpt_coefficient_mu 0.899
_exptl_crystal_density_diffrn 1.300
_exptl_crystal_density_method 'not measured'
_exptl_crystal_F_000 672
_refine_diff_density_max 0.713
_refine_diff_density_min -0.617
_refine_diff_density_rms 0.075
_refine_ls_extinction_method none
_refine_ls_goodness_of_fit_ref 1.091
_refine_ls_hydrogen_treatment mixed
_refine_ls_matrix_type full
_refine_ls_number_parameters 199
_refine_ls_number_reflns 3609
_refine_ls_number_restraints 0
_refine_ls_restrained_S_all 1.091
_refine_ls_R_factor_all 0.0613
_refine_ls_R_factor_gt 0.0393
_refine_ls_shift/su_max 0.000
_refine_ls_shift/su_mean 0.000
_refine_ls_structure_factor_coef Fsqd
_refine_ls_weighting_details 'calc w=1/[\s^2^(Fo^2^)+(0.0289P)^2^+2.2491P] where P=(Fo^2^+2Fc^2^)/3'
_refine_ls_weighting_scheme calc
_refine_ls_wR_factor_gt 0.0843
_refine_ls_wR_factor_ref 0.0970
_reflns_number_gt 2850
_reflns_number_total 3609
_reflns_threshold_expression >2sigma(I)
_cod_data_source_file ic901982q_si_002_1.cif
_cod_data_source_block shelxl
_cod_original_cell_volume 1647.65(13)
_cod_database_code 4303793

loop_
_symmetry_equiv_pos_as_xyz
'x, y, z'
'-x, y+1/2, -z+1/2'
'-x, -y, -z'
'x, -y-1/2, z-1/2'

loop_
_atom_site_label
_atom_site_type_symbol
_atom_site_fract_x
_atom_site_fract_y
_atom_site_fract_z
_atom_site_U_iso_or_equiv
_atom_site_adp_type
_atom_site_occupancy
_atom_site_symmetry_multiplicity
_atom_site_calc_flag
_atom_site_refinement_flags
_atom_site_disorder_assembly
_atom_site_disorder_group
Fe1 Fe 0.73923(3) 0.20529(3) 0.101683(18) 0.01521(11) Uani 1 1 d . . .
C1 C 0.8955(2) 0.1349(3) 0.18352(14) 0.0191(5) Uani 1 1 d . . .
H1 H 0.9814 0.2069 0.1840 0.023 Uiso 1 1 d R . .
C2 C 0.7598(2) 0.1767(2) 0.21888(13) 0.0200(5) Uani 1 1 d . . .
H2 H 0.7490 0.2792 0.2444 0.024 Uiso 1 1 d R . .
C4 C 0.5750(3) 0.3394(2) 0.05544(14) 0.0210(5) Uani 1 1 d . . .
B13 B 0.8577(3) 0.0244(3) 0.10739(16) 0.0198(6) Uani 1 1 d . . .
H13 H 0.9128 0.0171 0.0574 0.024 Uiso 1 1 d R . .
C7 C 0.8511(3) 0.3192(3) 0.02856(14) 0.0221(5) Uani 1 1 d . . .
B18 B 0.7976(3) -0.1269(3) 0.14932(17) 0.0231(6) Uani 1 1 d . . .
H18 H 0.8112 -0.2304 0.1256 0.028 Uiso 1 1 d R . .
B14 B 0.9364(3) -0.0339(3) 0.20188(17) 0.0225(6) Uani 1 1 d . . .
H14 H 1.0411 -0.0750 0.2122 0.027 Uiso 1 1 d R . .
B11 B 0.6169(3) 0.0983(3) 0.16964(17) 0.0215(6) Uani 1 1 d . . .
H11 H 0.5123 0.1396 0.1612 0.026 Uiso 1 1 d R . .
C8 C 0.8144(3) 0.4046(3) 0.08755(14) 0.0209(5) Uani 1 1 d . . .
H8 H 0.8824 0.4555 0.1181 0.025 Uiso 1 1 d R . .
C6 C 0.7473(3) 0.2418(3) -0.01782(14) 0.0215(5) Uani 1 1 d . . .
C3 C 0.6793(3) 0.4165(2) 0.10246(14) 0.0220(5) Uani 1 1 d . . .
B16 B 0.6983(3) 0.0412(3) 0.26370(17) 0.0239(6) Uani 1 1 d . . .
H16 H 0.6465 0.0496 0.3149 0.029 Uiso 1 1 d R . .
C12 C 0.9987(3) 0.3085(3) 0.01862(16) 0.0310(6) Uani 1 1 d . . .
H12A H 1.0246 0.2131 0.0182 0.037 Uiso 1 1 d R . .
H12B H 1.0547 0.3548 0.0611 0.037 Uiso 1 1 d R . .
H12C H 1.0111 0.3508 -0.0297 0.037 Uiso 1 1 d R . .
C5 C 0.6125(3) 0.2535(3) -0.00284(14) 0.0230(5) Uani 1 1 d . . .
H5 H 0.5449 0.2015 -0.0331 0.028 Uiso 1 1 d R . .
C10 C 0.4276(3) 0.3472(3) 0.06580(17) 0.0301(6) Uani 1 1 d . . .
H10A H 0.3890 0.4325 0.0444 0.036 Uiso 1 1 d R . .
H10B H 0.4216 0.3429 0.1204 0.036 Uiso 1 1 d R . .
H10C H 0.3781 0.2712 0.0392 0.036 Uiso 1 1 d R . .
B12 B 0.6783(3) -0.0062(3) 0.09775(17) 0.0219(6) Uani 1 1 d . . .
H12 H 0.6148 -0.0353 0.0422 0.026 Uiso 1 1 d R . .
C9 C 0.6485(3) 0.5053(3) 0.16800(16) 0.0291(6) Uani 1 1 d . . .
H9A H 0.7323 0.5341 0.1995 0.035 Uiso 1 1 d R . .
H9B H 0.5953 0.4534 0.1994 0.035 Uiso 1 1 d R . .
H9C H 0.5977 0.5850 0.1471 0.035 Uiso 1 1 d R . .
B15 B 0.8754(3) 0.0672(3) 0.27264(16) 0.0239(6) Uani 1 1 d . . .
H15 H 0.9391 0.0927 0.3287 0.029 Uiso 1 1 d R . .
B19 B 0.8071(3) -0.0992(3) 0.25126(17) 0.0234(6) Uani 1 1 d . . .
H19 H 0.8259 -0.1844 0.2935 0.028 Uiso 1 1 d R . .
B17 B 0.6484(3) -0.0801(3) 0.18811(18) 0.0241(6) Uani 1 1 d . . .
H17 H 0.5642 -0.1532 0.1901 0.029 Uiso 1 1 d R . .
C11 C 0.7754(3) 0.1448(3) -0.08062(15) 0.0327(6) Uani 1 1 d . . .
H11A H 0.7785 0.1959 -0.1276 0.039 Uiso 1 1 d R . .
H11B H 0.7040 0.0771 -0.0899 0.039 Uiso 1 1 d R . .
H11C H 0.8614 0.0994 -0.0646 0.039 Uiso 1 1 d R . .

loop_
_atom_site_aniso_label
_atom_site_aniso_U_11
_atom_site_aniso_U_22
_atom_site_aniso_U_33
_atom_site_aniso_U_23
_atom_site_aniso_U_13
_atom_site_aniso_U_12
Fe1 0.01781(18) 0.01420(17) 0.01335(16) 0.00149(14) 0.00173(12) -0.00147(14)
C1 0.0195(12) 0.0200(12) 0.0175(11) 0.0026(10) 0.0024(9) -0.0006(10)
C2 0.0256(13) 0.0188(12) 0.0158(11) 0.0014(9) 0.0038(9) 0.0012(10)
C4 0.0239(12) 0.0155(11) 0.0224(12) 0.0062(10) 0.0003(10) 0.0011(10)
B13 0.0253(14) 0.0176(13) 0.0175(13) 0.0006(11) 0.0062(11) 0.0014(12)
C7 0.0270(13) 0.0217(13) 0.0180(11) 0.0080(10) 0.0050(10) -0.0024(11)
B18 0.0275(15) 0.0159(13) 0.0258(15) 0.0047(11) 0.0044(12) 0.0027(12)
B14 0.0213(14) 0.0242(15) 0.0224(14) 0.0050(12) 0.0049(11) 0.0037(12)
B11 0.0188(13) 0.0213(14) 0.0244(14) 0.0057(12) 0.0038(11) -0.0003(12)
C8 0.0257(13) 0.0172(12) 0.0198(12) 0.0043(10) 0.0030(10) -0.0050(10)
C6 0.0306(13) 0.0205(12) 0.0129(11) 0.0055(9) 0.0024(10) -0.0008(11)
C3 0.0290(13) 0.0134(11) 0.0228(13) 0.0056(10) 0.0018(10) -0.0010(10)
B16 0.0290(15) 0.0234(15) 0.0213(14) 0.0079(12) 0.0101(12) 0.0065(13)
C12 0.0281(14) 0.0381(16) 0.0294(14) 0.0060(13) 0.0125(11) -0.0038(13)
C5 0.0271(13) 0.0215(12) 0.0183(12) 0.0041(10) -0.0025(10) -0.0015(11)
C10 0.0257(14) 0.0280(14) 0.0356(15) 0.0030(12) 0.0017(11) 0.0041(12)
B12 0.0245(14) 0.0186(14) 0.0215(14) 0.0014(11) 0.0003(11) -0.0026(12)
C9 0.0329(15) 0.0214(13) 0.0335(15) -0.0025(11) 0.0073(12) 0.0016(12)
B15 0.0294(15) 0.0258(15) 0.0160(13) 0.0034(12) 0.0018(11) 0.0034(13)
B19 0.0262(15) 0.0215(14) 0.0237(14) 0.0073(12) 0.0076(12) 0.0034(12)
B17 0.0231(14) 0.0186(14) 0.0313(16) 0.0065(12) 0.0060(12) -0.0025(12)
C11 0.0417(16) 0.0378(16) 0.0194(13) -0.0004(12) 0.0070(12) 0.0013(14)

loop_
_atom_type_symbol
_atom_type_description
_atom_type_scat_dispersion_real
_atom_type_scat_dispersion_imag
_atom_type_scat_source
C C 0.0033 0.0016 'International Tables Vol C Tables 4.2.6.8 and 6.1.1.4'
H H 0.0000 0.0000 'International Tables Vol C Tables 4.2.6.8 and 6.1.1.4'
B B 0.0013 0.0007 'International Tables Vol C Tables 4.2.6.8 and 6.1.1.4'
Fe Fe 0.3463 0.8444 'International Tables Vol C Tables 4.2.6.8 and 6.1.1.4'

loop_
_geom_angle_atom_site_label_1
_geom_angle_atom_site_label_2
_geom_angle_atom_site_label_3
_geom_angle
_geom_angle_site_symmetry_1
_geom_angle_site_symmetry_3
_geom_angle_publ_flag
C2 Fe1 C1 46.83(9) . . ?
C2 Fe1 C5 148.29(10) . . ?
C1 Fe1 C5 164.17(10) . . ?
C2 Fe1 B11 48.88(10) . . ?
C1 Fe1 B11 83.46(10) . . ?
C5 Fe1 B11 106.16(11) . . ?
C2 Fe1 C8 105.25(10) . . ?
C1 Fe1 C8 98.35(10) . . ?
C5 Fe1 C8 82.39(10) . . ?
B11 Fe1 C8 140.27(11) . . ?
C2 Fe1 B13 82.79(10) . . ?
C1 Fe1 B13 48.23(10) . . ?
C5 Fe1 B13 118.72(11) . . ?
B11 Fe1 B13 86.06(11) . . ?
C8 Fe1 B13 124.47(11) . . ?
C2 Fe1 C6 171.99(10) . . ?
C1 Fe1 C6 126.30(10) . . ?
C5 Fe1 C6 39.09(10) . . ?
B11 Fe1 C6 138.61(11) . . ?
C8 Fe1 C6 70.21(10) . . ?
B13 Fe1 C6 94.34(10) . . ?
C2 Fe1 C7 133.80(10) . . ?
C1 Fe1 C7 100.28(10) . . ?
C5 Fe1 C7 70.32(10) . . ?
B11 Fe1 C7 176.22(10) . . ?
C8 Fe1 C7 38.99(10) . . ?
B13 Fe1 C7 96.83(10) . . ?
C6 Fe1 C7 38.94(10) . . ?
C2 Fe1 C3 96.17(10) . . ?
C1 Fe1 C3 119.81(10) . . ?
C5 Fe1 C3 70.22(10) . . ?
B11 Fe1 C3 106.48(11) . . ?
C8 Fe1 C3 38.91(10) . . ?
B13 Fe1 C3 162.51(10) . . ?
C6 Fe1 C3 84.31(10) . . ?
C7 Fe1 C3 71.24(10) . . ?
C2 Fe1 B12 83.28(10) . . ?
C1 Fe1 B12 83.14(10) . . ?
C5 Fe1 B12 93.40(11) . . ?
B11 Fe1 B12 49.99(11) . . ?
C8 Fe1 B12 169.67(10) . . ?
B13 Fe1 B12 49.82(11) . . ?
C6 Fe1 B12 100.62(10) . . ?
C7 Fe1 B12 130.68(11) . . ?
C3 Fe1 B12 147.58(10) . . ?
C2 Fe1 C4 113.97(10) . . ?
C1 Fe1 C4 155.66(10) . . ?
C5 Fe1 C4 38.89(10) . . ?
B11 Fe1 C4 92.12(10) . . ?
C8 Fe1 C4 70.11(9) . . ?
B13 Fe1 C4 155.60(10) . . ?
C6 Fe1 C4 71.21(10) . . ?
C7 Fe1 C4 84.24(9) . . ?
C3 Fe1 C4 38.93(9) . . ?
B12 Fe1 C4 112.16(10) . . ?
C2 C1 B13 111.21(19) . . ?
C2 C1 B14 110.90(19) . . ?
B13 C1 B14 63.60(16) . . ?
C2 C1 B15 61.93(15) . . ?
B13 C1 B15 114.7(2) . . ?
B14 C1 B15 61.62(16) . . ?
C2 C1 Fe1 66.21(12) . . ?
B13 C1 Fe1 67.77(12) . . ?
B14 C1 Fe1 125.59(17) . . ?
B15 C1 Fe1 124.53(17) . . ?
C2 C1 H1 121.9 . . ?
B13 C1 H1 118.6 . . ?
B14 C1 H1 116.6 . . ?
B15 C1 H1 115.9 . . ?
Fe1 C1 H1 107.0 . . ?
C1 C2 B16 111.40(19) . . ?
C1 C2 B11 111.81(19) . . ?
B16 C2 B11 63.48(16) . . ?
C1 C2 B15 61.98(15) . . ?
B16 C2 B15 61.94(16) . . ?
B11 C2 B15 115.0(2) . . ?
C1 C2 Fe1 66.96(12) . . ?
B16 C2 Fe1 125.63(17) . . ?
B11 C2 Fe1 67.61(12) . . ?
B15 C2 Fe1 125.27(16) . . ?
C1 C2 H2 121.3 . . ?
B16 C2 H2 116.8 . . ?
B11 C2 H2 118.4 . . ?
B15 C2 H2 116.0 . . ?
Fe1 C2 H2 106.2 . . ?
C5 C4 C3 118.2(2) . . ?
C5 C4 C10 119.4(2) . . ?
C3 C4 C10 122.4(2) . . ?
C5 C4 Fe1 68.66(14) . . ?
C3 C4 Fe1 70.38(14) . . ?
C10 C4 Fe1 133.04(18) . . ?
C1 B13 B18 104.30(19) . . ?
C1 B13 B12 105.59(19) . . ?
B18 B13 B12 60.48(16) . . ?
C1 B13 B14 58.37(15) . . ?
B18 B13 B14 59.40(16) . . ?
B12 B13 B14 108.25(19) . . ?
C1 B13 Fe1 64.00(12) . . ?
B18 B13 Fe1 118.90(17) . . ?
B12 B13 Fe1 65.99(13) . . ?
B14 B13 Fe1 117.56(17) . . ?
C1 B13 H13 125.5 . . ?
B18 B13 H13 120.8 . . ?
B12 B13 H13 122.0 . . ?
B14 B13 H13 120.3 . . ?
Fe1 B13 H13 111.2 . . ?
C8 C7 C6 118.3(2) . . ?
C8 C7 C12 119.7(2) . . ?
C6 C7 C12 122.0(2) . . ?
C8 C7 Fe1 69.46(14) . . ?
C6 C7 Fe1 70.29(14) . . ?
C12 C7 Fe1 130.11(18) . . ?
B14 B18 B19 59.89(16) . . ?
B14 B18 B13 60.53(16) . . ?
B19 B18 B13 108.4(2) . . ?
B14 B18 B17 107.4(2) . . ?
B19 B18 B17 59.86(16) . . ?
B13 B18 B17 107.4(2) . . ?
B14 B18 B12 108.6(2) . . ?
B19 B18 B12 108.8(2) . . ?
B13 B18 B12 59.86(16) . . ?
B17 B18 B12 60.13(16) . . ?
B14 B18 H18 121.7 . . ?
B19 B18 H18 121.3 . . ?
B13 B18 H18 121.8 . . ?
B17 B18 H18 122.2 . . ?
B12 B18 H18 121.1 . . ?
C1 B14 B15 59.77(16) . . ?
C1 B14 B18 104.55(19) . . ?
B15 B14 B18 108.5(2) . . ?
C1 B14 B19 105.4(2) . . ?
B15 B14 B19 60.07(17) . . ?
B18 B14 B19 60.29(16) . . ?
C1 B14 B13 58.03(15) . . ?
B15 B14 B13 108.5(2) . . ?
B18 B14 B13 60.07(16) . . ?
B19 B14 B13 108.3(2) . . ?
C1 B14 H14 124.7 . . ?
B15 B14 H14 120.9 . . ?
B18 B14 H14 122.2 . . ?
B19 B14 H14 122.0 . . ?
B13 B14 H14 121.5 . . ?
C2 B11 B17 103.60(19) . . ?
C2 B11 B16 57.71(15) . . ?
B17 B11 B16 59.62(16) . . ?
C2 B11 B12 104.63(19) . . ?
B17 B11 B12 60.39(16) . . ?
B16 B11 B12 108.0(2) . . ?
C2 B11 Fe1 63.51(12) . . ?
B17 B11 Fe1 118.81(18) . . ?
B16 B11 Fe1 116.75(17) . . ?
B12 B11 Fe1 66.05(13) . . ?
C2 B11 H11 126.3 . . ?
B17 B11 H11 120.8 . . ?
B16 B11 H11 120.7 . . ?
B12 B11 H11 122.3 . . ?
Fe1 B11 H11 111.4 . . ?
C3 C8 C7 123.1(2) . . ?
C3 C8 Fe1 71.79(14) . . ?
C7 C8 Fe1 71.55(14) . . ?
C3 C8 H8 118.4 . . ?
C7 C8 H8 118.5 . . ?
Fe1 C8 H8 131.2 . . ?
C5 C6 C7 118.5(2) . . ?
C5 C6 C11 118.6(2) . . ?
C7 C6 C11 122.8(2) . . ?
C5 C6 Fe1 69.17(14) . . ?
C7 C6 Fe1 70.77(14) . . ?
C11 C6 Fe1 130.43(19) . . ?
C8 C3 C4 118.4(2) . . ?
C8 C3 C9 120.3(2) . . ?
C4 C3 C9 121.3(2) . . ?
C8 C3 Fe1 69.30(14) . . ?
C4 C3 Fe1 70.70(14) . . ?
C9 C3 Fe1 130.38(18) . . ?
C2 B16 B15 59.92(16) . . ?
C2 B16 B19 105.54(19) . . ?
B15 B16 B19 60.03(17) . . ?
C2 B16 B17 104.62(19) . . ?
B15 B16 B17 108.4(2) . . ?
B19 B16 B17 60.18(17) . . ?
C2 B16 B11 58.81(15) . . ?
B15 B16 B11 109.5(2) . . ?
B19 B16 B11 108.6(2) . . ?
B17 B16 B11 59.84(16) . . ?
C2 B16 H16 124.5 . . ?
B15 B16 H16 120.7 . . ?
B19 B16 H16 121.9 . . ?
B17 B16 H16 122.5 . . ?
B11 B16 H16 121.0 . . ?
C7 C12 H12A 109.5 . . ?
C7 C12 H12B 109.4 . . ?
H12A C12 H12B 109.5 . . ?
C7 C12 H12C 109.6 . . ?
H12A C12 H12C 109.5 . . ?
H12B C12 H12C 109.5 . . ?
C4 C5 C6 123.4(2) . . ?
C4 C5 Fe1 72.45(14) . . ?
C6 C5 Fe1 71.74(14) . . ?
C4 C5 H5 118.5 . . ?
C6 C5 H5 118.1 . . ?
Fe1 C5 H5 130.4 . . ?
C4 C10 H10A 109.4 . . ?
C4 C10 H10B 109.5 . . ?
H10A C10 H10B 109.5 . . ?
C4 C10 H10C 109.6 . . ?
H10A C10 H10C 109.5 . . ?
H10B C10 H10C 109.5 . . ?
B13 B12 B11 106.70(19) . . ?
B13 B12 B17 106.8(2) . . ?
B11 B12 B17 59.44(16) . . ?
B13 B12 B18 59.67(16) . . ?
B11 B12 B18 106.96(19) . . ?
B17 B12 B18 59.54(16) . . ?
B13 B12 Fe1 64.20(12) . . ?
B11 B12 Fe1 63.96(13) . . ?
B17 B12 Fe1 116.19(18) . . ?
B18 B12 Fe1 116.66(17) . . ?
B13 B12 H12 123.0 . . ?
B11 B12 H12 123.1 . . ?
B17 B12 H12 120.9 . . ?
B18 B12 H12 120.5 . . ?
Fe1 B12 H12 113.1 . . ?
C3 C9 H9A 109.6 . . ?
C3 C9 H9B 109.3 . . ?
H9A C9 H9B 109.5 . . ?
C3 C9 H9C 109.5 . . ?
H9A C9 H9C 109.5 . . ?
H9B C9 H9C 109.5 . . ?
C2 B15 C1 56.09(14) . . ?
C2 B15 B14 103.82(19) . . ?
C1 B15 B14 58.61(15) . . ?
C2 B15 B16 58.14(15) . . ?
C1 B15 B16 103.62(19) . . ?
B14 B15 B16 108.2(2) . . ?
C2 B15 B19 104.5(2) . . ?
C1 B15 B19 104.8(2) . . ?
B14 B15 B19 60.45(16) . . ?
B16 B15 B19 60.43(17) . . ?
C2 B15 H15 125.3 . . ?
C1 B15 H15 125.2 . . ?
B14 B15 H15 122.1 . . ?
B16 B15 H15 122.3 . . ?
B19 B15 H15 122.5 . . ?
B15 B19 B14 59.48(16) . . ?
B15 B19 B16 59.54(17) . . ?
B14 B19 B16 106.7(2) . . ?
B15 B19 B17 107.8(2) . . ?
B14 B19 B17 107.6(2) . . ?
B16 B19 B17 59.92(17) . . ?
B15 B19 B18 107.7(2) . . ?
B14 B19 B18 59.82(16) . . ?
B16 B19 B18 107.6(2) . . ?
B17 B19 B18 60.18(16) . . ?
B15 B19 H19 121.9 . . ?
B14 B19 H19 122.3 . . ?
B16 B19 H19 122.4 . . ?
B17 B19 H19 121.8 . . ?
B18 B19 H19 121.8 . . ?
B16 B17 B11 60.54(16) . . ?
B16 B17 B19 59.90(17) . . ?
B11 B17 B19 109.0(2) . . ?
B16 B17 B18 107.4(2) . . ?
B11 B17 B18 108.2(2) . . ?
B19 B17 B18 59.96(16) . . ?
B16 B17 B12 108.5(2) . . ?
B11 B17 B12 60.17(16) . . ?
B19 B17 B12 109.0(2) . . ?
B18 B17 B12 60.33(16) . . ?
B16 B17 H17 121.7 . . ?
B11 B17 H17 121.4 . . ?
B19 B17 H17 121.0 . . ?
B18 B17 H17 122.0 . . ?
B12 B17 H17 121.3 . . ?
C6 C11 H11A 109.3 . . ?
C6 C11 H11B 109.3 . . ?
H11A C11 H11B 109.5 . . ?
C6 C11 H11C 109.7 . . ?
H11A C11 H11C 109.5 . . ?
H11B C11 H11C 109.5 . . ?

loop_
_geom_bond_atom_site_label_1
_geom_bond_atom_site_label_2
_geom_bond_distance
_geom_bond_site_symmetry_2
_geom_bond_publ_flag
Fe1 C2 2.032(2) . ?
Fe1 C1 2.043(2) . ?
Fe1 C5 2.087(2) . ?
Fe1 B11 2.099(3) . ?
Fe1 C8 2.099(2) . ?
Fe1 B13 2.104(3) . ?
Fe1 C6 2.120(2) . ?
Fe1 C7 2.126(2) . ?
Fe1 C3 2.132(2) . ?
Fe1 B12 2.135(3) . ?
Fe1 C4 2.136(2) . ?
C1 C2 1.619(3) . ?
C1 B13 1.696(4) . ?
C1 B14 1.702(4) . ?
C1 B15 1.723(4) . ?
C1 H1 1.1000 . ?
C2 B16 1.690(4) . ?
C2 B11 1.710(4) . ?
C2 B15 1.722(4) . ?
C2 H2 1.1000 . ?
C4 C5 1.406(4) . ?
C4 C3 1.422(3) . ?
C4 C10 1.504(4) . ?
B13 B18 1.782(4) . ?
B13 B12 1.786(4) . ?
B13 B14 1.790(4) . ?
B13 H13 1.0999 . ?
C7 C8 1.410(4) . ?
C7 C6 1.415(4) . ?
C7 C12 1.506(4) . ?
B18 B14 1.770(4) . ?
B18 B19 1.779(4) . ?
B18 B17 1.782(4) . ?
B18 B12 1.797(4) . ?
B18 H18 1.1000 . ?
B14 B15 1.754(4) . ?
B14 B19 1.771(4) . ?
B14 H14 1.1000 . ?
B11 B17 1.776(4) . ?
B11 B16 1.789(4) . ?
B11 B12 1.789(4) . ?
B11 H11 1.1000 . ?
C8 C3 1.409(4) . ?
C8 H8 0.9300 . ?
C6 C5 1.408(4) . ?
C6 C11 1.500(4) . ?
C3 C9 1.498(4) . ?
B16 B15 1.756(4) . ?
B16 B19 1.772(4) . ?
B16 B17 1.772(4) . ?
B16 H16 1.1000 . ?
C12 H12A 0.9599 . ?
C12 H12B 0.9600 . ?
C12 H12C 0.9600 . ?
C5 H5 0.9301 . ?
C10 H10A 0.9600 . ?
C10 H10B 0.9601 . ?
C10 H10C 0.9600 . ?
B12 B17 1.793(4) . ?
B12 H12 1.1000 . ?
C9 H9A 0.9600 . ?
C9 H9B 0.9601 . ?
C9 H9C 0.9600 . ?
B15 B19 1.765(4) . ?
B15 H15 1.1000 . ?
B19 B17 1.777(4) . ?
B19 H19 1.1000 . ?
B17 H17 1.1000 . ?
C11 H11A 0.9600 . ?
C11 H11B 0.9600 . ?
C11 H11C 0.9600 . ?
